data_7220929
loop_
_publ_author_name
'Zhang, Xueqiong'
'Gao, Yanfei'
'Liu, Houting'
'Liu, Zhiliang'

_publ_section_title
;
 Fabrication of porous metal--organic frameworks via a mixed-ligand
 strategy for highly selective and efficient dye adsorption in aqueous
 solution
;
_journal_issue 31
_journal_name_full CrystEngComm
_journal_page_first 6037
_journal_paper_doi 10.1039/C5CE00862J
_journal_volume 17
_journal_year 2015
_chemical_formula_sum 'C24 H16 N4 O4 Zn'
_chemical_formula_weight 489.78
_chemical_name_systematic
; 
 ? 
;
_space_group_IT_number 147
_symmetry_cell_setting trigonal
_symmetry_space_group_name_Hall '-P 3'
_symmetry_space_group_name_H-M 'P -3'
_atom_sites_solution_hydrogens geom
_atom_sites_solution_primary direct
_atom_sites_solution_secondary difmap
_audit_creation_method SHELXL-97
_audit_update_record
;
2015-03-30 deposited with the CCDC.
2015-06-30 downloaded from the CCDC.
;
_cell_angle_alpha 90.00
_cell_angle_beta 90.00
_cell_angle_gamma 120.00
_cell_formula_units_Z 6
_cell_length_a 19.499(3)
_cell_length_b 19.499(3)
_cell_length_c 10.738(2)
_cell_measurement_reflns_used 4175
_cell_measurement_temperature 293(2)
_cell_measurement_theta_max 25.01
_cell_measurement_theta_min 1.21
_cell_volume 3535.7(10)
_computing_structure_refinement 'SHELXL-97 (Sheldrick, 1997)'
_computing_structure_solution 'SHELXS-97 (Sheldrick, 1990)'
_diffrn_ambient_temperature 293(2)
_diffrn_measured_fraction_theta_full 1.000
_diffrn_measured_fraction_theta_max 1.000
_diffrn_radiation_monochromator graphite
_diffrn_radiation_source 'fine-focus sealed tube'
_diffrn_radiation_type MoK\a
_diffrn_radiation_wavelength 0.71073
_diffrn_reflns_av_R_equivalents 0.0731
_diffrn_reflns_av_sigmaI/netI 0.0581
_diffrn_reflns_limit_h_max 17
_diffrn_reflns_limit_h_min -23
_diffrn_reflns_limit_k_max 23
_diffrn_reflns_limit_k_min -23
_diffrn_reflns_limit_l_max 12
_diffrn_reflns_limit_l_min -12
_diffrn_reflns_number 22195
_diffrn_reflns_theta_full 25.01
_diffrn_reflns_theta_max 25.01
_diffrn_reflns_theta_min 1.21
_exptl_absorpt_coefficient_mu 1.078
_exptl_absorpt_correction_T_max 0.8815
_exptl_absorpt_correction_T_min 0.8725
_exptl_absorpt_correction_type multi-scan
_exptl_absorpt_process_details sadabs
_exptl_crystal_colour colorless
_exptl_crystal_density_diffrn 1.380
_exptl_crystal_density_method 'not measured'
_exptl_crystal_description block
_exptl_crystal_F_000 1500
_exptl_crystal_size_max 0.13
_exptl_crystal_size_mid 0.12
_exptl_crystal_size_min 0.12
_platon_squeeze_details
;
;
_refine_diff_density_max 1.886
_refine_diff_density_min -0.590
_refine_diff_density_rms 0.127
_refine_ls_extinction_method none
_refine_ls_goodness_of_fit_ref 1.165
_refine_ls_hydrogen_treatment constr
_refine_ls_matrix_type full
_refine_ls_number_parameters 408
_refine_ls_number_reflns 4175
_refine_ls_number_restraints 1509
_refine_ls_restrained_S_all 1.058
_refine_ls_R_factor_all 0.1480
_refine_ls_R_factor_gt 0.1078
_refine_ls_shift/su_max 0.002
_refine_ls_shift/su_mean 0.000
_refine_ls_structure_factor_coef Fsqd
_refine_ls_weighting_details 'calc w=1/[\s^2^(Fo^2^)+(0.2000P)^2^+0.0000P] where P=(Fo^2^+2Fc^2^)/3'
_refine_ls_weighting_scheme calc
_refine_ls_wR_factor_gt 0.3050
_refine_ls_wR_factor_ref 0.3403
_reflns_number_gt 2496
_reflns_number_total 4175
_reflns_threshold_expression >2sigma(I)
_cod_data_source_file c5ce00862j2.cif
_cod_data_source_block 1
_cod_depositor_comments 'Adding full bibliography for 7220928--7220930.cif.'
_cod_original_sg_symbol_H-M P-3
_cod_database_code 7220929

loop_
_symmetry_equiv_pos_as_xyz
'x, y, z'
'-y, x-y, z'
'-x+y, -x, z'
'-x, -y, -z'
'y, -x+y, -z'
'x-y, x, -z'

loop_
_atom_site_label
_atom_site_type_symbol
_atom_site_fract_x
_atom_site_fract_y
_atom_site_fract_z
_atom_site_U_iso_or_equiv
_atom_site_adp_type
_atom_site_occupancy
_atom_site_symmetry_multiplicity
_atom_site_calc_flag
_atom_site_refinement_flags
_atom_site_disorder_assembly
_atom_site_disorder_group
Zn1 Zn 0.35292(6) 0.33868(5) 0.05408(10) 0.0677(4) Uani 1 1 d U F .
N1 N 0.3143(4) 0.4080(4) -0.0187(7) 0.0672(15) Uani 1 1 d U . .
N2 N 0.3033(4) 0.5108(4) -0.0669(6) 0.0629(15) Uani 1 1 d U . .
N3 N 0.2583(4) 0.2452(4) 0.1416(7) 0.0818(19) Uani 1 1 d DU . .
O1 O 0.4615(7) 0.4698(8) 0.1472(12) 0.184(5) Uani 1 1 d U . .
O2 O 0.4267(5) 0.3588(5) 0.1991(8) 0.112(2) Uani 1 1 d U . .
C1 C 0.4672(7) 0.4244(7) 0.2198(11) 0.095(2) Uani 1 1 d U D .
C2 C 0.5310(5) 0.4565(5) 0.3091(9) 0.085(2) Uani 1 1 d DU . .
C3 C 0.5859(6) 0.5368(5) 0.3159(9) 0.100(2) Uani 1 1 d DU D .
H3 H 0.5821 0.5723 0.2625 0.120 Uiso 1 1 calc R . .
C4 C 0.6467(6) 0.5639(5) 0.4032(9) 0.097(2) Uani 1 1 d DU . .
H4 H 0.6922 0.6128 0.3922 0.117 Uiso 1 1 calc R A 1
C12 C 0.7851(6) 0.5349(6) 0.7546(9) 0.088(2) Uani 1 1 d U . .
H12 H 0.7950 0.5031 0.8078 0.106 Uiso 1 1 calc R B 1
C13 C 0.7221(6) 0.5006(7) 0.6661(9) 0.087(2) Uani 1 1 d U D .
H13 H 0.6919 0.4460 0.6559 0.104 Uiso 1 1 calc R C 1
C5 C 0.6397(10) 0.5185(9) 0.5055(14) 0.078(3) Uani 0.493(8) 1 d PDU D 1
C6 C 0.5734(11) 0.4425(9) 0.5142(14) 0.098(4) Uani 0.493(8) 1 d PDU D 1
H6 H 0.5608 0.4144 0.5887 0.118 Uiso 0.493(8) 1 calc PR D 1
C7 C 0.5268(12) 0.4100(9) 0.4084(17) 0.101(4) Uani 0.493(8) 1 d PDU D 1
H7 H 0.4920 0.3557 0.4050 0.121 Uiso 0.493(8) 1 calc PR D 1
C8 C 0.7065(12) 0.5557(13) 0.590(2) 0.080(3) Uani 0.493(8) 1 d PU D 1
C9 C 0.7475(11) 0.6351(11) 0.6140(18) 0.078(3) Uani 0.493(8) 1 d PU D 1
H9 H 0.7306 0.6672 0.5769 0.093 Uiso 0.493(8) 1 calc PR D 1
C10 C 0.8127(10) 0.6694(12) 0.6905(16) 0.072(3) Uani 0.493(8) 1 d PU D 1
H10 H 0.8426 0.7243 0.6963 0.087 Uiso 0.493(8) 1 calc PR D 1
C11 C 0.8344(11) 0.6225(12) 0.7596(17) 0.069(3) Uani 0.493(8) 1 d PU D 1
C14 C 0.9047(11) 0.6605(13) 0.8452(16) 0.061(3) Uani 0.493(8) 1 d PU D 1
O3 O 0.9552(8) 0.7337(8) 0.8379(14) 0.070(3) Uani 0.493(8) 1 d PU D 1
C5' C 0.6615(11) 0.5113(8) 0.4684(18) 0.084(3) Uani 0.507(8) 1 d PDU D 2
C6' C 0.6112(9) 0.4320(8) 0.4500(16) 0.076(3) Uani 0.507(8) 1 d PDU D 2
H6' H 0.6145 0.3951 0.5007 0.091 Uiso 0.507(8) 1 calc PR D 2
C7' C 0.5551(10) 0.4069(8) 0.3550(16) 0.078(3) Uani 0.507(8) 1 d PDU D 2
H7' H 0.5340 0.3560 0.3228 0.093 Uiso 0.507(8) 1 calc PR D 2
C8' C 0.7306(12) 0.5349(13) 0.5580(19) 0.080(3) Uani 0.507(8) 1 d PU D 2
C9' C 0.8027(11) 0.6041(12) 0.5334(18) 0.080(3) Uani 0.507(8) 1 d PU D 2
H9' H 0.8102 0.6294 0.4571 0.096 Uiso 0.507(8) 1 calc PR D 2
C10' C 0.8631(11) 0.6355(13) 0.6212(17) 0.085(3) Uani 0.507(8) 1 d PU D 2
H10' H 0.9104 0.6819 0.6050 0.102 Uiso 0.507(8) 1 calc PR D 2
C11' C 0.8498(12) 0.5922(13) 0.7439(19) 0.083(3) Uani 0.507(8) 1 d PU D 2
C14' C 0.9101(11) 0.6259(13) 0.847(2) 0.069(3) Uani 0.507(8) 1 d PU . 2
O3' O 0.9659(11) 0.6978(12) 0.8321(15) 0.099(5) Uani 0.507(8) 1 d PU D 2
C15 C 0.3463(5) 0.4849(4) -0.0065(8) 0.0638(17) Uani 1 1 d U . .
H15 H 0.3924 0.5170 0.0379 0.077 Uiso 1 1 calc R . .
C16 C 0.2387(5) 0.4440(5) -0.1209(9) 0.073(2) Uani 1 1 d U . .
H16 H 0.1978 0.4426 -0.1671 0.088 Uiso 1 1 calc R . .
C17 C 0.2486(5) 0.3832(5) -0.0919(9) 0.0703(19) Uani 1 1 d U . .
H17 H 0.2156 0.3313 -0.1176 0.084 Uiso 1 1 calc R . .
C18 C 0.3198(4) 0.5908(5) -0.0689(8) 0.0620(17) Uani 1 1 d U . .
C19 C 0.2555(4) 0.6036(4) -0.0723(7) 0.0602(17) Uani 1 1 d U . .
H19 H 0.2038 0.5615 -0.0769 0.072 Uiso 1 1 calc R . .
C22 C 0.1940(4) 0.1858(4) 0.0993(7) 0.0681(18) Uani 1 1 d DU F .
H22 H 0.1760 0.1817 0.0179 0.082 Uiso 1 1 calc R E 1
C23 C 0.0722(5) 0.0649(5) 0.1764(8) 0.074(2) Uani 1 1 d U . .
C24 C 0.0672(5) -0.0045(6) 0.1766(8) 0.076(2) Uani 1 1 d U . .
H24 H 0.1127 -0.0086 0.1768 0.091 Uiso 1 1 calc R . .
O4 O 0.9050(4) 0.5999(5) 0.9278(7) 0.0895(18) Uani 1 1 d U . .
C21 C 0.2108(7) 0.1442(7) 0.2792(11) 0.075(3) Uani 0.608(11) 1 d PDU F 1
H21 H 0.2045 0.1123 0.3475 0.090 Uiso 0.608(11) 1 calc PR F 1
C20 C 0.2767(6) 0.2142(7) 0.2503(11) 0.072(3) Uani 0.608(11) 1 d PDU F 1
H20 H 0.3247 0.2376 0.2928 0.086 Uiso 0.608(11) 1 calc PR F 1
N4 N 0.1558(6) 0.1297(6) 0.1893(10) 0.065(3) Uani 0.608(11) 1 d PDU F 1
C20' C 0.2256(10) 0.2729(9) 0.2353(17) 0.075(3) Uani 0.392(11) 1 d PDU F 2
H20' H 0.2497 0.3235 0.2692 0.090 Uiso 0.392(11) 1 calc PR F 2
C21' C 0.1538(10) 0.2124(11) 0.2654(16) 0.080(4) Uani 0.392(11) 1 d PDU F 2
H21' H 0.1230 0.2114 0.3323 0.095 Uiso 0.392(11) 1 calc PR F 2
N4' N 0.1337(11) 0.1534(10) 0.1824(18) 0.072(4) Uani 0.392(11) 1 d PDU F 2

loop_
_atom_site_aniso_label
_atom_site_aniso_U_11
_atom_site_aniso_U_22
_atom_site_aniso_U_33
_atom_site_aniso_U_23
_atom_site_aniso_U_13
_atom_site_aniso_U_12
Zn1 0.0634(6) 0.0603(6) 0.0802(7) -0.0079(4) -0.0027(4) 0.0315(5)
N1 0.061(3) 0.053(3) 0.093(4) -0.014(3) -0.009(3) 0.033(3)
N2 0.052(3) 0.051(3) 0.089(4) -0.009(3) -0.005(3) 0.028(3)
N3 0.078(4) 0.068(3) 0.081(4) -0.002(3) 0.003(3) 0.022(3)
O1 0.153(8) 0.176(8) 0.169(8) 0.003(7) -0.062(7) 0.043(7)
O2 0.098(4) 0.101(4) 0.133(4) -0.033(4) -0.035(4) 0.046(3)
C1 0.092(5) 0.090(5) 0.101(5) -0.027(4) -0.022(4) 0.044(4)
C2 0.083(4) 0.085(4) 0.095(5) -0.018(4) -0.025(4) 0.049(4)
C3 0.094(5) 0.095(4) 0.108(5) -0.009(4) -0.022(4) 0.045(4)
C4 0.088(4) 0.093(4) 0.095(4) -0.009(4) -0.020(4) 0.034(4)
C12 0.077(4) 0.098(4) 0.083(4) -0.007(4) -0.021(3) 0.039(3)
C13 0.078(4) 0.090(4) 0.088(4) -0.009(4) -0.018(3) 0.039(3)
C5 0.073(5) 0.084(5) 0.087(5) -0.011(5) -0.017(4) 0.045(4)
C6 0.091(5) 0.092(5) 0.099(5) -0.011(5) -0.020(5) 0.036(5)
C7 0.091(6) 0.092(5) 0.110(6) -0.014(5) -0.029(5) 0.038(5)
C8 0.075(5) 0.086(5) 0.085(5) -0.013(4) -0.019(4) 0.043(4)
C9 0.070(5) 0.082(5) 0.087(5) -0.012(5) -0.016(4) 0.043(4)
C10 0.067(5) 0.082(5) 0.077(5) -0.021(4) -0.018(4) 0.044(4)
C11 0.065(5) 0.083(5) 0.077(5) -0.016(5) -0.014(4) 0.050(4)
C14 0.058(5) 0.078(6) 0.067(5) -0.010(5) -0.024(5) 0.049(5)
O3 0.068(6) 0.063(7) 0.087(7) 0.002(6) -0.014(5) 0.038(5)
C5' 0.079(5) 0.086(5) 0.090(5) -0.008(5) -0.020(5) 0.043(4)
C6' 0.073(5) 0.084(5) 0.086(5) -0.009(5) -0.019(5) 0.051(4)
C7' 0.076(5) 0.083(5) 0.093(6) -0.021(5) -0.016(5) 0.054(4)
C8' 0.072(5) 0.086(5) 0.084(5) -0.012(5) -0.018(4) 0.041(4)
C9' 0.074(5) 0.088(5) 0.082(5) -0.008(5) -0.018(4) 0.043(4)
C10' 0.067(5) 0.097(5) 0.079(5) -0.012(5) -0.013(5) 0.033(5)
C11' 0.070(5) 0.092(5) 0.080(5) -0.010(5) -0.019(5) 0.037(5)
C14' 0.056(5) 0.090(6) 0.076(6) -0.014(6) -0.012(5) 0.048(5)
O3' 0.084(8) 0.112(10) 0.073(7) 0.003(8) -0.020(6) 0.028(8)
C15 0.052(3) 0.053(3) 0.088(4) -0.005(3) 0.000(3) 0.027(3)
C16 0.061(4) 0.058(4) 0.100(5) -0.015(4) -0.013(4) 0.029(3)
C17 0.061(4) 0.052(4) 0.102(5) -0.012(3) -0.009(4) 0.031(3)
C18 0.055(4) 0.058(4) 0.078(4) -0.008(3) -0.008(3) 0.032(3)
C19 0.050(4) 0.049(4) 0.077(4) -0.002(3) -0.004(3) 0.021(3)
C22 0.066(4) 0.062(4) 0.072(4) 0.002(3) -0.005(3) 0.029(3)
C23 0.065(4) 0.065(4) 0.078(4) 0.003(3) 0.003(3) 0.021(3)
C24 0.067(4) 0.083(5) 0.081(5) -0.006(4) 0.000(4) 0.039(4)
O4 0.065(3) 0.121(4) 0.075(4) -0.018(3) -0.018(3) 0.041(3)
C21 0.065(5) 0.070(5) 0.078(5) 0.005(5) -0.002(5) 0.024(4)
C20 0.065(5) 0.066(5) 0.081(5) 0.001(4) -0.002(4) 0.032(4)
N4 0.059(5) 0.065(5) 0.071(5) -0.006(4) -0.002(4) 0.031(4)
C20' 0.069(5) 0.070(5) 0.084(6) -0.009(5) 0.000(5) 0.035(5)
C21' 0.074(6) 0.072(6) 0.081(6) 0.001(6) 0.005(6) 0.028(6)
N4' 0.066(6) 0.071(6) 0.080(6) 0.001(5) -0.002(5) 0.036(5)

loop_
_atom_type_symbol
_atom_type_description
_atom_type_scat_dispersion_real
_atom_type_scat_dispersion_imag
_atom_type_scat_source
C C 0.0033 0.0016 'International Tables Vol C Tables 4.2.6.8 and 6.1.1.4'
H H 0.0000 0.0000 'International Tables Vol C Tables 4.2.6.8 and 6.1.1.4'
O O 0.0106 0.0060 'International Tables Vol C Tables 4.2.6.8 and 6.1.1.4'
N N 0.0061 0.0033 'International Tables Vol C Tables 4.2.6.8 and 6.1.1.4'
Zn Zn 0.2839 1.4301 'International Tables Vol C Tables 4.2.6.8 and 6.1.1.4'

loop_
_geom_angle_atom_site_label_1
_geom_angle_atom_site_label_2
_geom_angle_atom_site_label_3
_geom_angle
_geom_angle_site_symmetry_1
_geom_angle_site_symmetry_3
O4 Zn1 N1 111.0(3) 2_654 .
O4 Zn1 O2 101.2(4) 2_654 .
N1 Zn1 O2 129.8(3) . .
O4 Zn1 N3 112.8(3) 2_654 .
N1 Zn1 N3 107.6(3) . .
O2 Zn1 N3 93.2(3) . .
O4 Zn1 C14' 18.9(5) 2_654 2_654
N1 Zn1 C14' 97.7(5) . 2_654
O2 Zn1 C14' 119.9(6) . 2_654
N3 Zn1 C14' 106.6(5) . 2_654
C15 N1 C17 106.8(7) . .
C15 N1 Zn1 127.4(6) . .
C17 N1 Zn1 125.9(5) . .
C15 N2 C16 106.7(7) . .
C15 N2 C18 125.2(7) . .
C16 N2 C18 128.0(7) . .
C22 N3 C20' 99.8(8) . .
C22 N3 C20 104.1(7) . .
C20' N3 C20 80.8(11) . .
C22 N3 Zn1 132.2(6) . .
C20' N3 Zn1 110.9(8) . .
C20 N3 Zn1 116.1(6) . .
C1 O2 Zn1 113.2(9) . .
O2 C1 O1 115.2(12) . .
O2 C1 C2 125.4(12) . .
O1 C1 C2 118.7(11) . .
C7' C2 C7 34.9(12) . .
C7' C2 C3 116.0(9) . .
C7 C2 C3 117.5(8) . .
C7' C2 C1 117.5(9) . .
C7 C2 C1 118.4(11) . .
C3 C2 C1 122.4(9) . .
C2 C3 C4 119.6(7) . .
C5 C4 C5' 27.1(11) . .
C5 C4 C3 120.2(9) . .
C5' C4 C3 120.9(9) . .
C11' C12 C13 129.0(14) . .
C11' C12 C11 32.8(11) . .
C13 C12 C11 118.3(11) . .
C8' C13 C12 119.4(13) . .
C8' C13 C8 33.8(10) . .
C12 C13 C8 117.5(11) . .
C4 C5 C6 118.5(10) . .
C4 C5 C8 113.9(14) . .
C6 C5 C8 127.5(14) . .
C7 C6 C5 118.3(11) . .
C2 C7 C6 121.5(11) . .
C9 C8 C5 123.6(19) . .
C9 C8 C13 120.0(16) . .
C5 C8 C13 115.9(16) . .
C8 C9 C10 122.6(18) . .
C9 C10 C11 120.5(18) . .
C10 C11 C12 120.0(15) . .
C10 C11 C14 120.2(17) . .
C12 C11 C14 119.7(15) . .
O3 C14 O4 128.6(13) . .
O3 C14 C11 121.4(16) . .
O4 C14 C11 109.9(15) . .
C6' C5' C4 117.8(10) . .
C6' C5' C8' 117.2(13) . .
C4 C5' C8' 125.1(13) . .
C5' C6' C7' 119.8(11) . .
C2 C7' C6' 120.2(10) . .
C13 C8' C9' 117.9(16) . .
C13 C8' C5' 122.5(17) . .
C9' C8' C5' 118.7(17) . .
C10' C9' C8' 121.2(19) . .
C9' C10' C11' 118.3(18) . .
C12 C11' C14' 124.2(19) . .
C12 C11' C10' 114.1(16) . .
C14' C11' C10' 121.2(18) . .
O4 C14' O3' 119(2) . .
O4 C14' C11' 125(2) . .
O3' C14' C11' 116(2) . .
O4 C14' Zn1 39.3(10) . 3_666
O3' C14' Zn1 80.1(11) . 3_666
C11' C14' Zn1 164.0(16) . 3_666
N1 C15 N2 110.6(7) . .
C17 C16 N2 105.6(7) . .
C16 C17 N1 110.3(7) . .
C19 C18 C19 122.1(8) 2_665 .
C19 C18 N2 120.2(7) 2_665 .
C19 C18 N2 117.6(7) . .
C18 C19 C18 117.7(8) 3_565 .
N3 C22 N4' 114.4(8) . .
N3 C22 N4 111.4(7) . .
N4' C22 N4 33.1(8) . .
C24 C23 C24 121.0(10) . 2
C24 C23 N4 111.3(9) . .
C24 C23 N4 127.4(10) 2 .
C24 C23 N4' 141.0(12) . .
C24 C23 N4' 97.9(11) 2 .
N4 C23 N4' 29.7(7) . .
C23 C24 C23 119.0(10) . 3
C14' O4 C14 25.9(13) . .
C14' O4 Zn1 121.8(13) . 3_666
C14 O4 Zn1 111.7(8) . 3_666
C20 C21 N4 107.3(8) . .
C21 C20 N3 107.2(8) . .
C21 N4 C22 106.1(8) . .
C21 N4 C23 131.0(9) . .
C22 N4 C23 122.8(9) . .
C21' C20' N3 107.6(10) . .
C20' C21' N4' 108.7(11) . .
C21' N4' C22 102.9(11) . .
C21' N4' C23 135.9(16) . .
C22 N4' C23 120.3(13) . .

loop_
_geom_bond_atom_site_label_1
_geom_bond_atom_site_label_2
_geom_bond_distance
_geom_bond_site_symmetry_2
Zn1 O4 1.927(6) 2_654
Zn1 N1 2.006(6) .
Zn1 O2 2.022(8) .
Zn1 N3 2.061(6) .
Zn1 C14' 2.58(2) 2_654
N1 C15 1.310(10) .
N1 C17 1.368(10) .
N2 C15 1.343(10) .
N2 C16 1.406(10) .
N2 C18 1.427(10) .
N3 C22 1.290(9) .
N3 C20' 1.434(13) .
N3 C20 1.440(11) .
O1 C1 1.225(16) .
O2 C1 1.140(12) .
C1 C2 1.444(13) .
C2 C7' 1.361(12) .
C2 C7 1.375(13) .
C2 C3 1.388(10) .
C3 C4 1.392(10) .
C4 C5 1.373(13) .
C4 C5' 1.385(13) .
C12 C11' 1.20(2) .
C12 C13 1.428(13) .
C12 C11 1.49(2) .
C13 C8' 1.31(2) .
C13 C8 1.50(2) .
C5 C6 1.400(14) .
C5 C8 1.45(2) .
C6 C7 1.394(14) .
C8 C9 1.36(3) .
C9 C10 1.37(2) .
C10 C11 1.40(3) .
C11 C14 1.50(2) .
C14 O3 1.27(3) .
C14 O4 1.48(2) .
C5' C6' 1.369(14) .
C5' C8' 1.53(2) .
C6' C7' 1.394(13) .
C8' C9' 1.40(3) .
C9' C10' 1.39(2) .
C10' C11' 1.52(3) .
C11' C14' 1.51(3) .
C14' O4 0.98(2) .
C14' O3' 1.28(3) .
C14' Zn1 2.58(2) 3_666
C16 C17 1.329(11) .
C18 C19 1.367(10) 2_665
C18 C19 1.397(10) .
C19 C18 1.367(10) 3_565
C22 N4' 1.36(2) .
C22 N4 1.368(11) .
C23 C24 1.308(12) .
C23 C24 1.391(12) 2
C23 N4 1.488(12) .
C23 N4' 1.534(17) .
C24 C23 1.391(12) 3
O4 Zn1 1.927(6) 3_666
C21 C20 1.362(13) .
C21 N4 1.363(12) .
C20' C21' 1.343(15) .
C21' N4' 1.348(15) .

loop_
_platon_squeeze_void_nr
_platon_squeeze_void_average_x
_platon_squeeze_void_average_y
_platon_squeeze_void_average_z
_platon_squeeze_void_volume
_platon_squeeze_void_count_electrons
_platon_squeeze_void_content
1 0.333 0.667 0.209 17 1 ' '
2 0.667 0.333 0.323 7 1 ' '
3 0.000 0.000 0.500 207 64 ' '
4 0.333 0.667 0.438 7 0 ' '
5 0.667 0.333 0.583 8 0 ' '
6 0.333 0.667 0.677 7 1 ' '
7 0.667 0.333 0.805 16 1 ' '
